data_7231739
loop_
_publ_author_name
'Braun, Doris E.'
'Lampl, Martin'
'Wurst, Klaus'
'Kahlenberg, Volker'
'Griesser, Ulrich J.'
'Schottenberger, Herwig'

_publ_section_title
;
 Computational and analytical approaches for investigating hydrates: the
 neat and hydrated solid-state forms of
 3-(3-methylimidazolium-1-yl)propanoate
;
_journal_issue 48
_journal_name_full CrystEngComm
_journal_page_first 7826
_journal_paper_doi 10.1039/C8CE01565A
_journal_volume 20
_journal_year 2018
_chemical_absolute_configuration unk
_chemical_formula_moiety 'C7 H10 N2 O2'
_chemical_formula_sum 'C7 H10 N2 O2'
_chemical_formula_weight 154.17
_chemical_melting_point 445
_chemical_name_systematic
;
 3-(3-methylimidazolium-1-yl)propanoate
;
_chemical_properties_physical Hygroscopic
_space_group_IT_number 19
_space_group_name_Hall 'P 2ac 2ab'
_space_group_name_H-M_alt 'P 21 21 21'
_symmetry_cell_setting orthorhombic
_symmetry_Int_Tables_number 19
_symmetry_space_group_name_Hall 'P 2ac 2ab'
_symmetry_space_group_name_H-M 'P 21 21 21'
_atom_sites_solution_hydrogens geom
_audit_conform_dict_location ftp://ftp.iucr.org/pub/cif_core.dic
_audit_conform_dict_name cif_core.dic
_audit_conform_dict_version 2.4.3
_audit_creation_date 2017-12-16T09:25:00-00:00
_audit_creation_method 'WinGX routine CIF_UPDATE'
_audit_update_record
;
2018-09-12 deposited with the CCDC.
2018-10-30 downloaded from the CCDC.
;
_cell_angle_alpha 90
_cell_angle_beta 90
_cell_angle_gamma 90
_cell_formula_units_Z 4
_cell_length_a 6.6643(4)
_cell_length_b 8.7065(5)
_cell_length_c 12.8000(8)
_cell_measurement_reflns_used 9933
_cell_measurement_temperature 193(2)
_cell_measurement_theta_max 26.6
_cell_measurement_theta_min 2.8
_cell_measurement_wavelength 0.71073
_cell_volume 742.69(8)
_computing_cell_refinement 'Bruker SAINT-V 8.34A'
_computing_data_collection 'Bruker Apex II'
_computing_data_reduction 'Bruker SAINT-V 8.34A'
_computing_molecular_graphics 'Ortep for Windows (Farrugia, 2012)'
_computing_publication_material 'WinGX publication routines (Farrugia, 2012)'
_computing_structure_refinement 'SHELXL-2013 (Sheldrick, 2013)'
_diffrn_ambient_temperature 193(2)
_diffrn_detector_area_resol_mean 10.4
_diffrn_measured_fraction_theta_full 0.999
_diffrn_measured_fraction_theta_max 0.999
_diffrn_measurement_device_type 'Bruker D8 QUEST PHOTON 100'
_diffrn_measurement_method '\f and \w scans'
_diffrn_radiation_monochromator 'multi layered optics'
_diffrn_radiation_probe x-ray
_diffrn_radiation_type MoK\a
_diffrn_radiation_wavelength 0.71073
_diffrn_reflns_av_R_equivalents 0.0293
_diffrn_reflns_av_unetI/netI 0.0103
_diffrn_reflns_Laue_measured_fraction_full 0.999
_diffrn_reflns_Laue_measured_fraction_max 0.999
_diffrn_reflns_limit_h_max 8
_diffrn_reflns_limit_h_min -8
_diffrn_reflns_limit_k_max 10
_diffrn_reflns_limit_k_min -10
_diffrn_reflns_limit_l_max 16
_diffrn_reflns_limit_l_min -16
_diffrn_reflns_number 20701
_diffrn_reflns_point_group_measured_fraction_full 0.999
_diffrn_reflns_point_group_measured_fraction_max 0.999
_diffrn_reflns_theta_full 25.242
_diffrn_reflns_theta_max 26.495
_diffrn_reflns_theta_min 2.829
_diffrn_source 'Incoatec Microfocus'
_exptl_absorpt_coefficient_mu 0.103
_exptl_absorpt_correction_T_max 0.942
_exptl_absorpt_correction_T_min 0.889
_exptl_absorpt_correction_type multi-scan
_exptl_absorpt_process_details 'Bruker (SADABS-2014/5)'
_exptl_crystal_colour colourless
_exptl_crystal_density_diffrn 1.379
_exptl_crystal_density_method 'not measured'
_exptl_crystal_description prism
_exptl_crystal_F_000 328
_exptl_crystal_recrystallization_method 'Re-crystallisation from solvent: dry DMSO'
_exptl_crystal_size_max 0.22
_exptl_crystal_size_mid 0.21
_exptl_crystal_size_min 0.18
_refine_diff_density_max 0.187
_refine_diff_density_min -0.158
_refine_diff_density_rms 0.048
_refine_ls_abs_structure_details
;
 Flack x determined using 597 quotients [(I+)-(I-)]/[(I+)+(I-)]
 (Parsons and Flack (2004), Acta Cryst. A60, s61).
;
_refine_ls_abs_structure_Flack 0.1(2)
_refine_ls_extinction_coef 0.083(10)
_refine_ls_extinction_expression Fc^*^=kFc[1+0.001xFc^2^\l^3^/sin(2\q)]^-1/4^
_refine_ls_extinction_method SHELXL
_refine_ls_goodness_of_fit_ref 1.087
_refine_ls_hydrogen_treatment constr
_refine_ls_matrix_type full
_refine_ls_number_constraints 0
_refine_ls_number_parameters 102
_refine_ls_number_reflns 1534
_refine_ls_number_restraints 0
_refine_ls_restrained_S_all 1.087
_refine_ls_R_factor_all 0.0274
_refine_ls_R_factor_gt 0.0266
_refine_ls_shift/su_max 0
_refine_ls_shift/su_mean 0
_refine_ls_structure_factor_coef Fsqd
_refine_ls_weighting_details 'w=1/[\s^2^(Fo^2^)+(0.0441P)^2^+0.0914P] where P=(Fo^2^+2Fc^2^)/3'
_refine_ls_weighting_scheme calc
_refine_ls_wR_factor_gt 0.0707
_refine_ls_wR_factor_ref 0.0712
_reflns_Friedel_coverage 0.677
_reflns_Friedel_fraction_full 1.000
_reflns_Friedel_fraction_max 1.000
_reflns_number_gt 1492
_reflns_number_total 1534
_reflns_threshold_expression 'I > 2\s(I)'
_cod_data_source_file c8ce01565a2.cif
_cod_data_source_block shelx_CCDC1
_cod_depositor_comments 'Adding full bibliography for 7231738--7231741.cif.'
_cod_database_code 7231739
_shelx_estimated_absorpt_t_min 0.978
_shelx_estimated_absorpt_t_max 0.982

loop_
_symmetry_equiv_pos_as_xyz
'x, y, z'
'-x+1/2, -y, z+1/2'
'-x, y+1/2, -z+1/2'
'x+1/2, -y+1/2, -z'

loop_
_atom_site_label
_atom_site_type_symbol
_atom_site_fract_x
_atom_site_fract_y
_atom_site_fract_z
_atom_site_U_iso_or_equiv
_atom_site_adp_type
_atom_site_occupancy
_atom_site_calc_flag
O1 O 0.69120(18) 0.53113(14) 0.12432(8) 0.0318(3) Uani 1 d
O2 O 0.77476(18) 0.45977(13) 0.28655(9) 0.0326(3) Uani 1 d
N1 N 0.30245(18) 0.46631(14) 0.47753(9) 0.0229(3) Uani 1 d
N2 N 0.46821(19) 0.64811(14) 0.40251(9) 0.0214(3) Uani 1 d
C1 C 0.4791(2) 0.53625(17) 0.47306(10) 0.0222(3) Uani 1 d
H1 H 0.594 0.5108 0.5134 0.027 Uiso 1 calc
C2 C 0.1740(2) 0.53530(17) 0.40689(12) 0.0262(3) Uani 1 d
H2 H 0.0385 0.5076 0.3937 0.031 Uiso 1 calc
C3 C 0.2776(2) 0.64952(17) 0.36005(11) 0.0249(3) Uani 1 d
H3 H 0.2287 0.7177 0.308 0.03 Uiso 1 calc
C4 C 0.2561(3) 0.33568(18) 0.54571(14) 0.0334(4) Uani 1 d
H4A H 0.2608 0.2404 0.505 0.05 Uiso 1 calc
H4B H 0.1217 0.3487 0.5754 0.05 Uiso 1 calc
H4C H 0.355 0.3306 0.6023 0.05 Uiso 1 calc
C5 C 0.6391(2) 0.74359(17) 0.37006(12) 0.0250(3) Uani 1 d
H5A H 0.7584 0.7159 0.4121 0.03 Uiso 1 calc
H5B H 0.6078 0.8529 0.3836 0.03 Uiso 1 calc
C6 C 0.6864(2) 0.72244(16) 0.25520(12) 0.0264(3) Uani 1 d
H6A H 0.8082 0.7827 0.2385 0.032 Uiso 1 calc
H6B H 0.5744 0.7658 0.2138 0.032 Uiso 1 calc
C7 C 0.7207(2) 0.55582(17) 0.22000(11) 0.0227(3) Uani 1 d

loop_
_atom_site_aniso_label
_atom_site_aniso_U_11
_atom_site_aniso_U_22
_atom_site_aniso_U_33
_atom_site_aniso_U_23
_atom_site_aniso_U_13
_atom_site_aniso_U_12
O1 0.0358(6) 0.0378(6) 0.0217(5) -0.0058(5) 0.0045(4) 0.0003(6)
O2 0.0395(6) 0.0256(5) 0.0327(6) -0.0028(5) -0.0095(5) 0.0039(5)
N1 0.0245(6) 0.0209(6) 0.0233(6) -0.0023(5) 0.0026(5) 0.0025(5)
N2 0.0230(6) 0.0215(6) 0.0196(5) -0.0032(5) -0.0017(5) 0.0015(5)
C1 0.0238(6) 0.0225(6) 0.0204(6) -0.0022(5) -0.0001(5) 0.0053(6)
C2 0.0227(7) 0.0276(7) 0.0283(7) -0.0070(6) -0.0030(6) 0.0021(6)
C3 0.0258(7) 0.0262(7) 0.0228(7) -0.0039(6) -0.0048(6) 0.0049(6)
C4 0.0374(9) 0.0275(8) 0.0355(8) 0.0048(7) 0.0095(7) 0.0004(7)
C5 0.0270(7) 0.0208(7) 0.0270(7) -0.0045(6) -0.0005(6) -0.0035(6)
C6 0.0312(7) 0.0224(7) 0.0257(7) 0.0008(6) 0.0022(6) -0.0040(6)
C7 0.0179(6) 0.0257(7) 0.0245(7) -0.0037(6) 0.0030(5) -0.0025(6)

loop_
_atom_type_symbol
_atom_type_description
_atom_type_scat_dispersion_real
_atom_type_scat_dispersion_imag
_atom_type_scat_source
C C 0.0033 0.0016 'International Tables Vol C Tables 4.2.6.8 and 6.1.1.4'
H H 0 0 'International Tables Vol C Tables 4.2.6.8 and 6.1.1.4'
N N 0.0061 0.0033 'International Tables Vol C Tables 4.2.6.8 and 6.1.1.4'
O O 0.0106 0.006 'International Tables Vol C Tables 4.2.6.8 and 6.1.1.4'

loop_
_geom_angle_atom_site_label_1
_geom_angle_atom_site_label_2
_geom_angle_atom_site_label_3
_geom_angle
C1 N1 C2 108.77(12)
C1 N1 C4 124.64(13)
C2 N1 C4 126.58(13)
C1 N2 C3 108.89(13)
C1 N2 C5 124.30(12)
C3 N2 C5 126.60(12)
N1 C1 N2 108.47(12)
N1 C1 H1 125.8
N2 C1 H1 125.8
C3 C2 N1 107.10(13)
C3 C2 H2 126.5
N1 C2 H2 126.5
C2 C3 N2 106.77(13)
C2 C3 H3 126.6
N2 C3 H3 126.6
N1 C4 H4A 109.5
N1 C4 H4B 109.5
H4A C4 H4B 109.5
N1 C4 H4C 109.5
H4A C4 H4C 109.5
H4B C4 H4C 109.5
N2 C5 C6 111.51(12)
N2 C5 H5A 109.3
C6 C5 H5A 109.3
N2 C5 H5B 109.3
C6 C5 H5B 109.3
H5A C5 H5B 108
C5 C6 C7 115.49(12)
C5 C6 H6A 108.4
C7 C6 H6A 108.4
C5 C6 H6B 108.4
C7 C6 H6B 108.4
H6A C6 H6B 107.5
O2 C7 O1 126.52(14)
O2 C7 C6 118.42(12)
O1 C7 C6 115.06(13)

loop_
_geom_bond_atom_site_label_1
_geom_bond_atom_site_label_2
_geom_bond_distance
O1 C7 1.2588(18)
O2 C7 1.2470(18)
N1 C1 1.327(2)
N1 C2 1.3823(19)
N1 C4 1.466(2)
N2 C1 1.3302(18)
N2 C3 1.3819(19)
N2 C5 1.4700(19)
C1 H1 0.95
C2 C3 1.351(2)
C2 H2 0.95
C3 H3 0.95
C4 H4A 0.98
C4 H4B 0.98
C4 H4C 0.98
C5 C6 1.515(2)
C5 H5A 0.99
C5 H5B 0.99
C6 C7 1.536(2)
C6 H6A 0.99
C6 H6B 0.99

loop_
_geom_torsion_atom_site_label_1
_geom_torsion_atom_site_label_2
_geom_torsion_atom_site_label_3
_geom_torsion_atom_site_label_4
_geom_torsion
C2 N1 C1 N2 0.34(15)
C4 N1 C1 N2 179.37(12)
C3 N2 C1 N1 -0.16(15)
C5 N2 C1 N1 -175.20(12)
C1 N1 C2 C3 -0.38(16)
C4 N1 C2 C3 -179.39(13)
N1 C2 C3 N2 0.28(15)
C1 N2 C3 C2 -0.08(16)
C5 N2 C3 C2 174.81(13)
C1 N2 C5 C6 117.25(15)
C3 N2 C5 C6 -56.90(19)
N2 C5 C6 C7 -53.98(18)
C5 C6 C7 O2 -23.8(2)
C5 C6 C7 O1 156.56(13)
